data_4334779
loop_
_publ_author_name
'Ralf Haiges'
'C. Bigler Jones'
'Karl O. Christe'

_publ_contact_author_address
;University of Southern California
Loker Hydrocarbon Research Institute and Department of Chemistry
Los Angeles, CA 90089
USA
;
_publ_contact_author_email haiges@usc.edu
_publ_contact_author_name 'Haiges, Ralf'
_publ_contact_author_phone '+1 (213) 740-3197'
_publ_section_title
;
 Energetic Bis(3,5-dinitro-1H-1,2,4-triazolyl)dihydro- and dichloroborates
 and Bis(5-nitro-2H-tetrazolyl)-, Bis(5-(trinitromethyl)-2H-tetrazolyl)-,
 and Bis(5-(fluorodinitromethyl)-2H-tetrazolyl)dihydroborate
;
_journal_name_full 'Inorganic Chemistry'
_journal_page_first 5551
_journal_page_last 5558
_journal_paper_doi 10.1021/ic400504h
_journal_volume 52
_journal_year 2013
_chemical_formula_moiety 'C12 H30 Na O6, C4 H2 B N10 O8'
_chemical_formula_sum 'C16 H32 B N10 Na O14'
_chemical_formula_weight 622.31
_space_group_crystal_system triclinic
_space_group_IT_number 2
_space_group_name_Hall '-P 1'
_space_group_name_H-M_alt 'P -1'
_symmetry_space_group_name_Hall '-P 1'
_symmetry_space_group_name_H-M 'P -1'
_atom_sites_solution_hydrogens mixed
_cell_angle_alpha 110.9310(10)
_cell_angle_beta 105.0920(10)
_cell_angle_gamma 104.7700(10)
_cell_formula_units_Z 2
_cell_length_a 11.1631(2)
_cell_length_b 12.6130(2)
_cell_length_c 12.6791(2)
_cell_measurement_temperature 100.(2)
_cell_volume 1485.24(5)
_computing_cell_refinement 'APEX2 v2012.10-0 (Bruker AXS)'
_computing_data_collection 'Bruker Instrument Service v2012.10.0.0'
_computing_data_reduction 'SAINT V8.27B (Bruker AXS, 2009)'
_computing_structure_refinement 'SHELXL-2012 (Sheldrick, 2012)'
_computing_structure_solution 'SHELXS-97 (Sheldrick, 2008)'
_diffrn_ambient_temperature 100.(2)
_diffrn_measured_fraction_theta_full 0.997
_diffrn_measured_fraction_theta_max 0.997
_diffrn_measurement_device_type 'Bruker APEX II CCD'
_diffrn_measurement_method 'omega- and phi-scans'
_diffrn_radiation_monochromator 'TRIUMPH curved-crystal'
_diffrn_radiation_type 'MoK\a '
_diffrn_radiation_wavelength 0.71073
_diffrn_reflns_av_R_equivalents 0.0453
_diffrn_reflns_limit_h_max 15
_diffrn_reflns_limit_h_min -15
_diffrn_reflns_limit_k_max 17
_diffrn_reflns_limit_k_min -17
_diffrn_reflns_limit_l_max 17
_diffrn_reflns_limit_l_min -17
_diffrn_reflns_number 41074
_diffrn_reflns_theta_full 30.03
_diffrn_reflns_theta_max 30.03
_diffrn_reflns_theta_min 1.87
_diffrn_source 'fine-focus tube'
_exptl_absorpt_coefficient_mu 0.132
_exptl_absorpt_correction_T_max 0.96
_exptl_absorpt_correction_T_min 0.93
_exptl_absorpt_correction_type multi-scan
_exptl_absorpt_process_details 'Bruker SADABS V2012/1'
_exptl_crystal_density_diffrn 1.392
_exptl_crystal_F_000 652
_exptl_crystal_size_max 0.570
_exptl_crystal_size_mid 0.450
_exptl_crystal_size_min 0.270
_refine_diff_density_max 0.307
_refine_diff_density_min -0.288
_refine_ls_extinction_method none
_refine_ls_goodness_of_fit_ref 1.077
_refine_ls_hydrogen_treatment mixed
_refine_ls_matrix_type full
_refine_ls_number_parameters 414
_refine_ls_number_reflns 8675
_refine_ls_number_restraints 30
_refine_ls_restrained_S_all 1.077
_refine_ls_R_factor_all 0.0395
_refine_ls_R_factor_gt 0.0324
_refine_ls_shift/su_max 0.000
_refine_ls_shift/su_mean 0.000
_refine_ls_structure_factor_coef Fsqd
_refine_ls_weighting_details
;
w=1/[\s^2^(Fo^2^)+(0.0460P)^2^+0.1694P]
where P=(Fo^2^+2Fc^2^)/3
;
_refine_ls_weighting_scheme calc
_refine_ls_wR_factor_gt 0.0866
_refine_ls_wR_factor_ref 0.0902
_reflns_number_gt 7278
_reflns_number_total 8675
_reflns_threshold_expression 'I > 2\s(I)'
_cod_data_source_file ic400504h_si_002_2.cif
_cod_data_source_block Na(DME)3BH2DNT2
_cod_original_cell_volume 1485.24(4)
_cod_database_code 4334779

loop_
_space_group_symop_operation_xyz
'x, y, z'
'-x, -y, -z'

loop_
_atom_site_label
_atom_site_type_symbol
_atom_site_fract_x
_atom_site_fract_y
_atom_site_fract_z
_atom_site_U_iso_or_equiv
_atom_site_adp_type
_atom_site_occupancy
_atom_site_site_symmetry_order
_atom_site_calc_flag
_atom_site_refinement_flags_posn
_atom_site_refinement_flags_adp
_atom_site_refinement_flags_occupancy
_atom_site_disorder_assembly
_atom_site_disorder_group
B1 B 0.20284(10) 0.19117(9) 0.51104(10) 0.02175(19) Uani 1 1 d D . . . .
C1 C 0.37219(8) 0.27145(8) 0.41478(8) 0.01821(15) Uani 1 1 d . . . . .
C2 C 0.53050(8) 0.39609(7) 0.57176(8) 0.01784(15) Uani 1 1 d . . . . .
C3 C 0.09207(8) -0.05481(7) 0.38228(8) 0.01749(15) Uani 1 1 d . . . . .
C4 C 0.24737(8) -0.09323(8) 0.45921(8) 0.01854(15) Uani 1 1 d . . . . .
C5 C 0.5437(6) 0.1274(9) 0.1748(9) 0.0449(5) Uani 0.697(4) 1 d D . P A 1
H5A H 0.4774 0.1503 0.1301 0.067 Uiso 0.697(4) 1 calc R U P A 1
H5B H 0.5812 0.1844 0.2625 0.067 Uiso 0.697(4) 1 calc R U P A 1
H5C H 0.5000 0.0434 0.1623 0.067 Uiso 0.697(4) 1 calc R U P A 1
O9 O 0.6489(2) 0.1331(2) 0.13072(19) 0.0311(4) Uani 0.697(4) 1 d D . P A 1
C6 C 0.7598(2) 0.1182(2) 0.2013(2) 0.0360(4) Uani 0.697(4) 1 d D . P A 1
H6A H 0.7270 0.0484 0.2190 0.043 Uiso 0.697(4) 1 calc R U P A 1
H6B H 0.8131 0.1936 0.2801 0.043 Uiso 0.697(4) 1 calc R U P A 1
C7 C 0.8459(3) 0.0939(2) 0.1285(3) 0.0339(6) Uani 0.697(4) 1 d D . P A 1
H7A H 0.9263 0.0871 0.1769 0.041 Uiso 0.697(4) 1 calc R U P A 1
H7B H 0.7944 0.0159 0.0518 0.041 Uiso 0.697(4) 1 calc R U P A 1
O10 O 0.8857(3) 0.1954(2) 0.1005(3) 0.0252(4) Uani 0.697(4) 1 d D . P A 1
C8 C 0.9830(5) 0.1882(5) 0.0466(3) 0.0329(7) Uani 0.697(4) 1 d D . P A 1
H8A H 0.9476 0.1080 -0.0253 0.049 Uiso 0.697(4) 1 calc R U P A 1
H8B H 1.0661 0.1980 0.1066 0.049 Uiso 0.697(4) 1 calc R U P A 1
H8C H 1.0021 0.2537 0.0216 0.049 Uiso 0.697(4) 1 calc R U P A 1
C5A C 0.5328(15) 0.121(2) 0.168(2) 0.0449(5) Uani 0.303(4) 1 d D . P A 2
H5AA H 0.4700 0.0659 0.0826 0.067 Uiso 0.303(4) 1 calc R U P A 2
H5AB H 0.5074 0.1914 0.2005 0.067 Uiso 0.303(4) 1 calc R U P A 2
H5AC H 0.5298 0.0770 0.2171 0.067 Uiso 0.303(4) 1 calc R U P A 2
O9A O 0.6648(6) 0.1646(5) 0.1713(5) 0.0311(4) Uani 0.303(4) 1 d D . P A 2
C6A C 0.7165(5) 0.0724(5) 0.1510(6) 0.0360(4) Uani 0.303(4) 1 d D . P A 2
H6AA H 0.6614 0.0036 0.0678 0.043 Uiso 0.303(4) 1 calc R U P A 2
H6AB H 0.7134 0.0401 0.2113 0.043 Uiso 0.303(4) 1 calc R U P A 2
C7A C 0.8583(8) 0.1243(7) 0.1635(7) 0.0339(6) Uani 0.303(4) 1 d D . P A 2
H7AA H 0.9137 0.1916 0.2475 0.041 Uiso 0.303(4) 1 calc R U P A 2
H7AB H 0.8956 0.0596 0.1498 0.041 Uiso 0.303(4) 1 calc R U P A 2
O10A O 0.8632(7) 0.1693(6) 0.0788(7) 0.0252(4) Uani 0.303(4) 1 d D . P A 2
C8A C 0.9938(12) 0.2024(14) 0.0744(11) 0.0329(7) Uani 0.303(4) 1 d D . P A 2
H8AA H 1.0117 0.1280 0.0398 0.049 Uiso 0.303(4) 1 calc R U P A 2
H8AB H 1.0618 0.2574 0.1574 0.049 Uiso 0.303(4) 1 calc R U P A 2
H8AC H 0.9971 0.2445 0.0228 0.049 Uiso 0.303(4) 1 calc R U P A 2
C9 C 0.48534(15) 0.40828(14) 0.09665(15) 0.0493(3) Uani 1 1 d . . . . .
H9A H 0.4386 0.4522 0.0630 0.074 Uiso 1 1 calc R U . . .
H9B H 0.5522 0.4656 0.1797 0.074 Uiso 1 1 calc R U . . .
H9C H 0.4201 0.3416 0.0994 0.074 Uiso 1 1 calc R U . . .
C10 C 0.45790(11) 0.27319(11) -0.10109(12) 0.0416(3) Uani 1 1 d . U . . .
H10A H 0.3999 0.3112 -0.1336 0.050 Uiso 1 1 calc R U . . .
H10B H 0.3997 0.1990 -0.1017 0.050 Uiso 1 1 calc R U . . .
C11 C 0.53454(12) 0.23864(10) -0.17872(10) 0.0371(2) Uani 1 1 d . U . . .
H11A H 0.4717 0.1793 -0.2640 0.045 Uiso 1 1 calc R U . . .
H11B H 0.5912 0.3125 -0.1797 0.045 Uiso 1 1 calc R U . . .
C12 C 0.69554(12) 0.15117(12) -0.19717(11) 0.0434(3) Uani 1 1 d . . . . .
H12A H 0.6363 0.0957 -0.2832 0.065 Uiso 1 1 calc R U . . .
H12B H 0.7462 0.1095 -0.1639 0.065 Uiso 1 1 calc R U . . .
H12C H 0.7583 0.2253 -0.1914 0.065 Uiso 1 1 calc R U . . .
C13 C 0.79761(12) 0.47641(10) 0.39073(10) 0.0339(2) Uani 1 1 d . . . . .
H13A H 0.7578 0.5374 0.3916 0.051 Uiso 1 1 calc R U . . .
H13B H 0.8728 0.5096 0.4693 0.051 Uiso 1 1 calc R U . . .
H13C H 0.7295 0.4012 0.3777 0.051 Uiso 1 1 calc R U . . .
C14 C 0.94452(10) 0.55557(9) 0.30901(9) 0.02842(19) Uani 1 1 d . . . . .
H14A H 1.0177 0.5957 0.3913 0.034 Uiso 1 1 calc R U . . .
H14B H 0.9042 0.6151 0.3010 0.034 Uiso 1 1 calc R U . . .
C15 C 0.99946(9) 0.51629(9) 0.21129(9) 0.02704(19) Uani 1 1 d . . . . .
H15A H 1.0698 0.5894 0.2212 0.032 Uiso 1 1 calc R U . . .
H15B H 1.0421 0.4590 0.2222 0.032 Uiso 1 1 calc R U . . .
C16 C 0.86628(11) 0.54317(11) 0.05129(11) 0.0364(2) Uani 1 1 d . . . . .
H16A H 0.9482 0.6003 0.0563 0.055 Uiso 1 1 calc R U . . .
H16B H 0.8286 0.5894 0.1043 0.055 Uiso 1 1 calc R U . . .
H16C H 0.8003 0.4990 -0.0336 0.055 Uiso 1 1 calc R U . . .
H1B H 0.1203(11) 0.1964(11) 0.4470(10) 0.026(3) Uiso 1 1 d D . . . .
H2B H 0.2158(11) 0.2310(10) 0.6084(9) 0.025(3) Uiso 1 1 d D . . . .
N1 N 0.33800(7) 0.26296(6) 0.50665(7) 0.01789(14) Uani 1 1 d . . . . .
N2 N 0.44452(7) 0.34673(6) 0.61231(7) 0.01852(14) Uani 1 1 d . . . . .
N3 N 0.49259(7) 0.35474(7) 0.45045(7) 0.01894(14) Uani 1 1 d . . . . .
N4 N 0.28564(8) 0.19459(7) 0.28633(7) 0.02165(15) Uani 1 1 d . . . . .
N5 N 0.66205(7) 0.49092(7) 0.65837(7) 0.01957(14) Uani 1 1 d . . . . .
N6 N 0.18943(7) 0.05341(6) 0.46841(7) 0.01779(14) Uani 1 1 d . . . . .
N7 N 0.29432(7) 0.02795(7) 0.51993(7) 0.01946(14) Uani 1 1 d . . . . .
N8 N 0.12260(7) -0.15142(6) 0.37170(7) 0.01924(14) Uani 1 1 d . . . . .
N9 N -0.03813(7) -0.06706(7) 0.30590(7) 0.02148(15) Uani 1 1 d . . . . .
N10 N 0.33003(8) -0.16034(7) 0.48491(7) 0.02335(15) Uani 1 1 d . . . . .
Na1 Na 0.73200(3) 0.29550(3) 0.08548(3) 0.01950(8) Uani 1 1 d . . . . .
O1 O 0.19200(7) 0.10043(6) 0.25933(7) 0.03139(16) Uani 1 1 d . . . . .
O2 O 0.31196(7) 0.22849(7) 0.21306(6) 0.02914(15) Uani 1 1 d . . . . .
O3 O 0.69369(7) 0.51233(6) 0.76590(6) 0.02699(14) Uani 1 1 d . . . . .
O4 O 0.73249(6) 0.54252(6) 0.61738(6) 0.02393(13) Uani 1 1 d . . . . .
O5 O -0.08969(6) 0.00043(6) 0.35467(7) 0.02693(14) Uani 1 1 d . . . . .
O6 O -0.08643(8) -0.14435(7) 0.19900(7) 0.03588(17) Uani 1 1 d . . . . .
O7 O 0.44542(7) -0.10172(7) 0.55960(8) 0.03665(18) Uani 1 1 d . . . . .
O8 O 0.27817(8) -0.27191(7) 0.42903(9) 0.0486(2) Uani 1 1 d . . . . .
O11 O 0.55096(7) 0.35815(7) 0.02085(7) 0.02958(15) Uani 1 1 d . U . A .
O12 O 0.61689(7) 0.18468(6) -0.12899(6) 0.02760(14) Uani 1 1 d . U . A .
O13 O 0.84514(7) 0.44886(6) 0.29420(6) 0.02764(15) Uani 1 1 d . . . A .
O14 O 0.89775(6) 0.45740(6) 0.09026(6) 0.02295(13) Uani 1 1 d . . . A .

loop_
_atom_site_aniso_label
_atom_site_aniso_U_11
_atom_site_aniso_U_22
_atom_site_aniso_U_33
_atom_site_aniso_U_12
_atom_site_aniso_U_13
_atom_site_aniso_U_23
B1 0.0237(4) 0.0144(4) 0.0306(5) 0.0084(3) 0.0145(4) 0.0102(4)
C1 0.0219(4) 0.0164(4) 0.0209(4) 0.0104(3) 0.0092(3) 0.0105(3)
C2 0.0196(4) 0.0159(4) 0.0224(4) 0.0096(3) 0.0091(3) 0.0108(3)
C3 0.0185(3) 0.0167(4) 0.0195(4) 0.0075(3) 0.0082(3) 0.0094(3)
C4 0.0196(4) 0.0160(4) 0.0209(4) 0.0080(3) 0.0076(3) 0.0087(3)
C5 0.0421(12) 0.0407(12) 0.0719(12) 0.0176(10) 0.0388(11) 0.0333(10)
O9 0.0301(6) 0.0337(11) 0.0476(12) 0.0170(8) 0.0232(9) 0.0284(9)
C6 0.0368(11) 0.0434(13) 0.0456(13) 0.0200(9) 0.0178(9) 0.0344(11)
C7 0.0343(9) 0.0285(14) 0.0542(19) 0.0198(10) 0.0201(12) 0.0275(12)
O10 0.0243(10) 0.0236(12) 0.0340(12) 0.0120(8) 0.0127(9) 0.0167(10)
C8 0.0284(9) 0.0365(16) 0.042(2) 0.0176(9) 0.0183(14) 0.0201(17)
C5A 0.0421(12) 0.0407(12) 0.0719(12) 0.0176(10) 0.0388(11) 0.0333(10)
O9A 0.0301(6) 0.0337(11) 0.0476(12) 0.0170(8) 0.0232(9) 0.0284(9)
C6A 0.0368(11) 0.0434(13) 0.0456(13) 0.0200(9) 0.0178(9) 0.0344(11)
C7A 0.0343(9) 0.0285(14) 0.0542(19) 0.0198(10) 0.0201(12) 0.0275(12)
O10A 0.0243(10) 0.0236(12) 0.0340(12) 0.0120(8) 0.0127(9) 0.0167(10)
C8A 0.0284(9) 0.0365(16) 0.042(2) 0.0176(9) 0.0183(14) 0.0201(17)
C9 0.0653(8) 0.0619(8) 0.0725(9) 0.0501(7) 0.0530(8) 0.0482(8)
C10 0.0230(5) 0.0322(6) 0.0557(7) 0.0091(4) 0.0006(5) 0.0169(5)
C11 0.0425(6) 0.0280(5) 0.0241(5) 0.0085(4) -0.0032(4) 0.0094(4)
C12 0.0406(6) 0.0415(6) 0.0276(5) 0.0048(5) 0.0166(5) -0.0003(5)
C13 0.0456(6) 0.0308(5) 0.0290(5) 0.0139(4) 0.0223(5) 0.0126(4)
C14 0.0302(5) 0.0216(4) 0.0239(4) 0.0032(4) 0.0095(4) 0.0057(4)
C15 0.0198(4) 0.0292(5) 0.0244(4) 0.0048(3) 0.0062(3) 0.0090(4)
C16 0.0365(5) 0.0347(6) 0.0439(6) 0.0105(4) 0.0135(5) 0.0278(5)
N1 0.0210(3) 0.0138(3) 0.0213(3) 0.0079(3) 0.0093(3) 0.0090(3)
N2 0.0215(3) 0.0140(3) 0.0215(3) 0.0077(3) 0.0087(3) 0.0087(3)
N3 0.0207(3) 0.0183(3) 0.0232(4) 0.0104(3) 0.0099(3) 0.0120(3)
N4 0.0240(3) 0.0213(4) 0.0224(4) 0.0113(3) 0.0093(3) 0.0108(3)
N5 0.0201(3) 0.0180(3) 0.0247(4) 0.0102(3) 0.0097(3) 0.0112(3)
N6 0.0198(3) 0.0154(3) 0.0207(3) 0.0076(3) 0.0093(3) 0.0093(3)
N7 0.0204(3) 0.0167(3) 0.0218(3) 0.0079(3) 0.0077(3) 0.0092(3)
N8 0.0199(3) 0.0156(3) 0.0211(3) 0.0068(3) 0.0069(3) 0.0079(3)
N9 0.0199(3) 0.0207(4) 0.0268(4) 0.0081(3) 0.0083(3) 0.0141(3)
N10 0.0220(3) 0.0183(3) 0.0269(4) 0.0092(3) 0.0054(3) 0.0093(3)
Na1 0.02166(16) 0.01706(16) 0.02190(17) 0.00801(13) 0.00931(13) 0.01008(14)
O1 0.0349(4) 0.0217(3) 0.0276(4) 0.0023(3) 0.0057(3) 0.0113(3)
O2 0.0302(3) 0.0377(4) 0.0238(3) 0.0122(3) 0.0128(3) 0.0174(3)
O3 0.0266(3) 0.0292(3) 0.0231(3) 0.0087(3) 0.0073(3) 0.0127(3)
O4 0.0221(3) 0.0226(3) 0.0317(3) 0.0084(2) 0.0139(3) 0.0148(3)
O5 0.0243(3) 0.0300(4) 0.0386(4) 0.0158(3) 0.0174(3) 0.0208(3)
O6 0.0328(4) 0.0324(4) 0.0275(4) 0.0130(3) -0.0007(3) 0.0066(3)
O7 0.0239(3) 0.0255(4) 0.0454(5) 0.0074(3) -0.0039(3) 0.0141(3)
O8 0.0339(4) 0.0164(3) 0.0660(6) 0.0122(3) -0.0070(4) 0.0049(4)
O11 0.0286(3) 0.0352(4) 0.0352(4) 0.0192(3) 0.0166(3) 0.0189(3)
O12 0.0303(3) 0.0270(3) 0.0222(3) 0.0099(3) 0.0091(3) 0.0094(3)
O13 0.0385(4) 0.0191(3) 0.0250(3) 0.0082(3) 0.0178(3) 0.0078(3)
O14 0.0235(3) 0.0203(3) 0.0219(3) 0.0047(2) 0.0077(2) 0.0097(3)

loop_
_atom_type_symbol
_atom_type_description
_atom_type_scat_dispersion_real
_atom_type_scat_dispersion_imag
_atom_type_scat_source
C C 0.0033 0.0000 'International Tables Vol C Tables 4.2.6.8 and 6.1.1.4'
H H 0.0000 0.0000 'International Tables Vol C Tables 4.2.6.8 and 6.1.1.4'
N N 0.0061 0.0000 'International Tables Vol C Tables 4.2.6.8 and 6.1.1.4'
O O 0.0106 0.0000 'International Tables Vol C Tables 4.2.6.8 and 6.1.1.4'
B B 0.0013 0.0000 'International Tables Vol C Tables 4.2.6.8 and 6.1.1.4'
Na Na 0.0362 0.0000 'International Tables Vol C Tables 4.2.6.8 and 6.1.1.4'

loop_
_geom_angle_atom_site_label_1
_geom_angle_atom_site_label_2
_geom_angle_atom_site_label_3
_geom_angle
N1 B1 N6 106.74(7)
N1 B1 H1B 107.9(6)
N6 B1 H1B 110.3(6)
N1 B1 H2B 106.5(6)
N6 B1 H2B 108.3(6)
H1B B1 H2B 116.7(9)
N3 C1 N1 114.71(8)
N3 C1 N4 121.94(7)
N1 C1 N4 123.34(7)
N2 C2 N3 117.86(8)
N2 C2 N5 119.91(7)
N3 C2 N5 122.22(7)
N8 C3 N6 114.70(7)
N8 C3 N9 121.71(7)
N6 C3 N9 123.59(7)
N7 C4 N8 117.79(7)
N7 C4 N10 120.71(7)
N8 C4 N10 121.48(7)
O9 C5 H5A 109.5
O9 C5 H5B 109.5
H5A C5 H5B 109.5
O9 C5 H5C 109.5
H5A C5 H5C 109.5
H5B C5 H5C 109.5
C5 O9 C6 113.8(4)
C5 O9 Na1 119.8(4)
C6 O9 Na1 108.71(14)
O9 C6 C7 108.3(2)
O9 C6 H6A 110.0
C7 C6 H6A 110.0
O9 C6 H6B 110.0
C7 C6 H6B 110.0
H6A C6 H6B 108.4
O10 C7 C6 107.7(2)
O10 C7 H7A 110.2
C6 C7 H7A 110.2
O10 C7 H7B 110.2
C6 C7 H7B 110.2
H7A C7 H7B 108.5
C8 O10 C7 111.1(4)
C8 O10 Na1 129.9(3)
C7 O10 Na1 115.0(2)
O10 C8 H8A 109.5
O10 C8 H8B 109.5
H8A C8 H8B 109.5
O10 C8 H8C 109.5
H8A C8 H8C 109.5
H8B C8 H8C 109.5
O9A C5A H5AA 109.5
O9A C5A H5AB 109.5
H5AA C5A H5AB 109.5
O9A C5A H5AC 109.5
H5AA C5A H5AC 109.5
H5AB C5A H5AC 109.5
C6A O9A C5A 111.4(10)
C6A O9A Na1 113.5(3)
C5A O9A Na1 123.1(10)
O9A C6A C7A 109.3(5)
O9A C6A H6AA 109.8
C7A C6A H6AA 109.8
O9A C6A H6AB 109.8
C7A C6A H6AB 109.8
H6AA C6A H6AB 108.3
O10A C7A C6A 110.0(7)
O10A C7A H7AA 109.7
C6A C7A H7AA 109.7
O10A C7A H7AB 109.7
C6A C7A H7AB 109.7
H7AA C7A H7AB 108.2
C7A O10A C8A 111.9(9)
C7A O10A Na1 109.2(6)
C8A O10A Na1 124.2(8)
O10A C8A H8AA 109.5
O10A C8A H8AB 109.5
H8AA C8A H8AB 109.5
O10A C8A H8AC 109.5
H8AA C8A H8AC 109.5
H8AB C8A H8AC 109.5
O11 C9 H9A 109.5
O11 C9 H9B 109.5
H9A C9 H9B 109.5
O11 C9 H9C 109.5
H9A C9 H9C 109.5
H9B C9 H9C 109.5
O11 C10 C11 108.68(8)
O11 C10 H10A 110.0
C11 C10 H10A 110.0
O11 C10 H10B 110.0
C11 C10 H10B 110.0
H10A C10 H10B 108.3
O12 C11 C10 108.34(9)
O12 C11 H11A 110.0
C10 C11 H11A 110.0
O12 C11 H11B 110.0
C10 C11 H11B 110.0
H11A C11 H11B 108.4
O12 C12 H12A 109.5
O12 C12 H12B 109.5
H12A C12 H12B 109.5
O12 C12 H12C 109.5
H12A C12 H12C 109.5
H12B C12 H12C 109.5
O13 C13 H13A 109.5
O13 C13 H13B 109.5
H13A C13 H13B 109.5
O13 C13 H13C 109.5
H13A C13 H13C 109.5
H13B C13 H13C 109.5
O13 C14 C15 108.13(8)
O13 C14 H14A 110.1
C15 C14 H14A 110.1
O13 C14 H14B 110.1
C15 C14 H14B 110.1
H14A C14 H14B 108.4
O14 C15 C14 112.50(8)
O14 C15 H15A 109.1
C14 C15 H15A 109.1
O14 C15 H15B 109.1
C14 C15 H15B 109.1
H15A C15 H15B 107.8
O14 C16 H16A 109.5
O14 C16 H16B 109.5
H16A C16 H16B 109.5
O14 C16 H16C 109.5
H16A C16 H16C 109.5
H16B C16 H16C 109.5
C1 N1 N2 106.28(7)
C1 N1 B1 133.12(7)
N2 N1 B1 120.13(7)
C2 N2 N1 102.32(7)
C1 N3 C2 98.82(7)
O2 N4 O1 125.04(8)
O2 N4 C1 117.23(7)
O1 N4 C1 117.73(7)
O3 N5 O4 125.27(8)
O3 N5 C2 117.41(7)
O4 N5 C2 117.32(7)
C3 N6 N7 106.54(7)
C3 N6 B1 133.44(7)
N7 N6 B1 119.96(7)
C4 N7 N6 102.23(7)
C3 N8 C4 98.74(7)
O6 N9 O5 125.80(8)
O6 N9 C3 116.93(7)
O5 N9 C3 117.27(8)
O8 N10 O7 124.72(8)
O8 N10 C4 116.98(7)
O7 N10 C4 118.30(7)
O14 Na1 O9 156.03(6)
O14 Na1 O12 97.51(3)
O9 Na1 O12 96.99(6)
O14 Na1 O9A 149.98(13)
O12 Na1 O9A 108.09(12)
O14 Na1 O10 89.18(6)
O9 Na1 O10 70.32(8)
O12 Na1 O10 96.28(7)
O14 Na1 O13 73.32(2)
O9 Na1 O13 95.19(6)
O12 Na1 O13 166.17(3)
O9A Na1 O13 83.79(12)
O10 Na1 O13 93.96(7)
O14 Na1 O11 94.95(3)
O9 Na1 O11 107.89(5)
O12 Na1 O11 70.28(3)
O9A Na1 O11 108.07(14)
O10 Na1 O11 166.33(7)
O13 Na1 O11 99.71(3)
O14 Na1 O10A 94.46(16)
O12 Na1 O10A 90.06(18)
O9A Na1 O10A 70.7(2)
O13 Na1 O10A 100.80(17)
O11 Na1 O10A 159.15(16)
C9 O11 C10 111.78(10)
C9 O11 Na1 124.23(7)
C10 O11 Na1 111.63(6)
C12 O12 C11 111.71(9)
C12 O12 Na1 116.19(6)
C11 O12 Na1 113.25(6)
C14 O13 C13 111.60(7)
C14 O13 Na1 112.36(5)
C13 O13 Na1 129.88(6)
C16 O14 C15 112.42(8)
C16 O14 Na1 122.22(6)
C15 O14 Na1 105.11(5)

loop_
_geom_bond_atom_site_label_1
_geom_bond_atom_site_label_2
_geom_bond_distance
B1 N1 1.5756(12)
B1 N6 1.5773(12)
B1 H1B 1.092(10)
B1 H2B 1.106(10)
C1 N3 1.3186(11)
C1 N1 1.3467(10)
C1 N4 1.4494(11)
C2 N2 1.3244(10)
C2 N3 1.3388(11)
C2 N5 1.4557(11)
C3 N8 1.3182(10)
C3 N6 1.3406(11)
C3 N9 1.4559(11)
C4 N7 1.3208(11)
C4 N8 1.3424(11)
C4 N10 1.4535(11)
C5 O9 1.423(6)
C5 H5A 0.98
C5 H5B 0.98
C5 H5C 0.98
O9 C6 1.425(3)
O9 Na1 2.352(2)
C6 C7 1.510(3)
C6 H6A 0.99
C6 H6B 0.99
C7 O10 1.442(4)
C7 H7A 0.99
C7 H7B 0.99
O10 C8 1.432(5)
O10 Na1 2.383(4)
C8 H8A 0.98
C8 H8B 0.98
C8 H8C 0.98
C5A O9A 1.417(13)
C5A H5AA 0.98
C5A H5AB 0.98
C5A H5AC 0.98
O9A C6A 1.399(7)
O9A Na1 2.356(6)
C6A C7A 1.492(9)
C6A H6AA 0.99
C6A H6AB 0.99
C7A O10A 1.390(10)
C7A H7AA 0.99
C7A H7AB 0.99
O10A C8A 1.431(11)
O10A Na1 2.417(9)
C8A H8AA 0.98
C8A H8AB 0.98
C8A H8AC 0.98
C9 O11 1.4243(13)
C9 H9A 0.98
C9 H9B 0.98
C9 H9C 0.98
C10 O11 1.4248(14)
C10 C11 1.4876(19)
C10 H10A 0.99
C10 H10B 0.99
C11 O12 1.4247(13)
C11 H11A 0.99
C11 H11B 0.99
C12 O12 1.4214(13)
C12 H12A 0.98
C12 H12B 0.98
C12 H12C 0.98
C13 O13 1.4243(12)
C13 H13A 0.98
C13 H13B 0.98
C13 H13C 0.98
C14 O13 1.4237(11)
C14 C15 1.5062(14)
C14 H14A 0.99
C14 H14B 0.99
C15 O14 1.4297(11)
C15 H15A 0.99
C15 H15B 0.99
C16 O14 1.4224(12)
C16 H16A 0.98
C16 H16B 0.98
C16 H16C 0.98
N1 N2 1.3578(10)
N4 O2 1.2223(10)
N4 O1 1.2290(10)
N5 O3 1.2223(10)
N5 O4 1.2271(9)
N6 N7 1.3579(10)
N9 O6 1.2188(11)
N9 O5 1.2238(10)
N10 O8 1.2149(11)
N10 O7 1.2173(10)
Na1 O14 2.3504(7)
Na1 O12 2.3555(8)
Na1 O13 2.3867(8)
Na1 O11 2.4073(7)
